data_7201200
loop_
_publ_author_name
'Dean, Pamela M.'
'Golding, Jacob J.'
'Pringle, Jennifer M.'
'Forsyth, Maria'
'Skelton, Brian W.'
'White, Allan H.'
'MacFarlane, Douglas R.'

_publ_section_title
;
 The effect of alkyl chain length in a series of novel
 N-alkyl-3-benzylimidazolium iodide salts
;
_journal_issue 11
_journal_name_full CrystEngComm
_journal_page_first 2456
_journal_paper_doi 10.1039/b906142h
_journal_volume 11
_journal_year 2009
_chemical_formula_moiety 'C13 H17 N2, I'
_chemical_formula_sum 'C13 H17 I N2'
_chemical_formula_weight 328.19
_chemical_name_systematic
;
?
;
_space_group_IT_number 14
_symmetry_cell_setting monoclinic
_symmetry_space_group_name_Hall '-P 2ybc'
_symmetry_space_group_name_H-M 'P 1 21/c 1'
_atom_sites_solution_hydrogens geom
_atom_sites_solution_primary direct
_atom_sites_solution_secondary difmap
_audit_creation_date 2008-06-15T18:48:15-00:00
_audit_creation_method 'WinGX routine CIF_UPDATE'
_cell_angle_alpha 90.000
_cell_angle_beta 105.013(2)
_cell_angle_gamma 90.000
_cell_formula_units_Z 8
_cell_length_a 18.041(2)
_cell_length_b 11.0850(10)
_cell_length_c 14.137(2)
_cell_measurement_reflns_used 4058
_cell_measurement_temperature 150(2)
_cell_measurement_theta_max 29.93
_cell_measurement_theta_min 2.46
_cell_volume 2730.7(5)
_computing_cell_refinement 'Siemens SAINT (Siemens, 1995)'
_computing_data_collection 'Siemens SMART (Siemens, 1995)'
_computing_data_reduction 'xtal ADDREF SORTRF'
_computing_molecular_graphics xtal
_computing_publication_material 'xtal BONDLA CIFIO'
_computing_structure_refinement 'SHELXL-97 (Sheldrick, 1997)'
_computing_structure_solution xtal
_diffrn_ambient_temperature 150(2)
_diffrn_measured_fraction_theta_full 0.986
_diffrn_measured_fraction_theta_max 0.983
_diffrn_measurement_device_type
;
Bruker SMART CCD diffractometer
;
_diffrn_measurement_method '\w scans'
_diffrn_radiation_monochromator graphite
_diffrn_radiation_type MoK\a
_diffrn_radiation_wavelength 0.71073
_diffrn_reflns_av_R_equivalents .027
_diffrn_reflns_av_unetI/netI 0.0304
_diffrn_reflns_limit_h_max 24
_diffrn_reflns_limit_h_min -25
_diffrn_reflns_limit_k_max 15
_diffrn_reflns_limit_k_min -15
_diffrn_reflns_limit_l_max 19
_diffrn_reflns_limit_l_min -19
_diffrn_reflns_number 7865
_diffrn_reflns_theta_full 28.5
_diffrn_reflns_theta_max 30.05
_diffrn_reflns_theta_min 2.18
_exptl_absorpt_coefficient_mu 2.323
_exptl_absorpt_correction_T_max 1
_exptl_absorpt_correction_T_min .77
_exptl_absorpt_correction_type multi-scan
_exptl_absorpt_process_details
;
SADABS; Sheldrick, 1996
;
_exptl_crystal_colour colourless
_exptl_crystal_density_diffrn 1.597
_exptl_crystal_density_method 'not measured'
_exptl_crystal_description prism
_exptl_crystal_F_000 1296
_exptl_crystal_size_max .63
_exptl_crystal_size_mid .5
_exptl_crystal_size_min .12
_refine_diff_density_max 1.482
_refine_diff_density_min -1.155
_refine_diff_density_rms 0.113
_refine_ls_extinction_method none
_refine_ls_goodness_of_fit_ref 1.115
_refine_ls_hydrogen_treatment constr
_refine_ls_matrix_type full
_refine_ls_number_parameters 374
_refine_ls_number_reflns 7865
_refine_ls_number_restraints 0
_refine_ls_restrained_S_all 1.114
_refine_ls_R_factor_all 0.0515
_refine_ls_R_factor_gt 0.0329
_refine_ls_shift/su_max 0.006
_refine_ls_shift/su_mean 0
_refine_ls_structure_factor_coef Fsqd
_refine_ls_weighting_details 'calc w=1/[\s^2^(Fo^2^)+(0.0485P)^2^+1.0111P] where P=(Fo^2^+2Fc^2^)/3'
_refine_ls_weighting_scheme calc
_refine_ls_wR_factor_gt 0.0837
_refine_ls_wR_factor_ref 0.0967
_reflns_number_gt 6013
_reflns_number_total 7865
_reflns_threshold_expression I>2sigma(I)
_cod_data_source_file b906142h.txt
_cod_data_source_block jak255
_cod_original_sg_symbol_Hall -p_2ybc
_cod_original_sg_symbol_H-M P_1_21/c_1
_cod_database_code 7201200

loop_
_symmetry_equiv_pos_as_xyz
'x, y, z'
'-x, y+1/2, -z+1/2'
'-x, -y, -z'
'x, -y-1/2, z-1/2'

loop_
_atom_site_label
_atom_site_type_symbol
_atom_site_fract_x
_atom_site_fract_y
_atom_site_fract_z
_atom_site_U_iso_or_equiv
_atom_site_adp_type
_atom_site_occupancy
_atom_site_symmetry_multiplicity
_atom_site_calc_flag
_atom_site_refinement_flags
_atom_site_disorder_assembly
_atom_site_disorder_group
I1 I 0.620038(11) 0.281890(19) 0.187622(15) 0.03074(7) Uani 1 1 d . . .
I2 I 0.933597(13) 0.85184(2) 0.187446(17) 0.04181(8) Uani 1 1 d . . .
C11 C 0.71394(17) 0.3540(3) 0.4828(2) 0.0295(6) Uani 1 1 d . . .
H11A H 0.7107 0.3176 0.5455 0.035 Uiso 0.797(5) 1 calc PR A 1
H11B H 0.6772 0.3108 0.4292 0.035 Uiso 0.797(5) 1 calc PR A 1
H11C H 0.6808 0.3072 0.5153 0.035 Uiso 0.203(5) 1 d PR A 2
H11D H 0.7035 0.325 0.4143 0.035 Uiso 0.203(5) 1 d PR A 2
C111 C 0.69084(16) 0.4851(3) 0.4811(2) 0.0242(6) Uani 1 1 d . A .
C112 C 0.74262(18) 0.5791(3) 0.4923(2) 0.0304(6) Uani 1 1 d . . .
H112 H 0.7957 0.562 0.5027 0.037 Uiso 1 1 calc R A .
C113 C 0.7181(2) 0.6987(3) 0.4885(3) 0.0381(8) Uani 1 1 d . A .
H113 H 0.7542 0.7626 0.4962 0.046 Uiso 1 1 calc R . .
C114 C 0.6410(2) 0.7234(3) 0.4736(3) 0.0404(8) Uani 1 1 d . . .
H114 H 0.6238 0.8047 0.47 0.049 Uiso 1 1 calc R A .
C115 C 0.5887(2) 0.6305(3) 0.4639(3) 0.0401(8) Uani 1 1 d . A .
H115 H 0.5358 0.6481 0.4545 0.048 Uiso 1 1 calc R . .
C116 C 0.61300(17) 0.5122(3) 0.4678(2) 0.0323(7) Uani 1 1 d . . .
H116 H 0.5767 0.4487 0.4615 0.039 Uiso 1 1 calc R A .
N11 N 0.79135(18) 0.3370(3) 0.4716(2) 0.0270(8) Uani 0.797(5) 1 d PD A 1
C12 C 0.8555(2) 0.3132(3) 0.5425(3) 0.0265(9) Uani 0.797(5) 1 d PD A 1
C121 C 0.8615(3) 0.3056(4) 0.6477(3) 0.0342(10) Uani 0.797(5) 1 d PD A 1
H12A H 0.9023 0.2487 0.6782 0.051 Uiso 0.797(5) 1 calc PR A 1
H12B H 0.8126 0.2775 0.6578 0.051 Uiso 0.797(5) 1 calc PR A 1
H12C H 0.8736 0.3854 0.6775 0.051 Uiso 0.797(5) 1 calc PR A 1
N13 N 0.91256(17) 0.2998(3) 0.4993(2) 0.0264(8) Uani 0.797(5) 1 d PD A 1
C14 C 0.8846(3) 0.3174(4) 0.3991(3) 0.0291(9) Uani 0.797(5) 1 d PD A 1
H14 H 0.9134 0.3138 0.3516 0.035 Uiso 0.797(5) 1 calc PR A 1
C15 C 0.8090(3) 0.3408(4) 0.3819(3) 0.0316(9) Uani 0.797(5) 1 d PD A 1
H15 H 0.7744 0.3568 0.32 0.038 Uiso 0.797(5) 1 calc PR A 1
C131 C 0.99174(18) 0.2652(3) 0.5470(2) 0.0332(7) Uani 1 1 d . . .
H13A H 1.0131 0.2213 0.499 0.04 Uiso 0.797(5) 1 calc PR A 1
H13B H 0.9913 0.2088 0.6012 0.04 Uiso 0.797(5) 1 calc PR A 1
H13F H 0.9896 0.253 0.4769 0.04 Uiso 0.203(5) 1 d PR A 2
H13G H 1.0113 0.1903 0.583 0.04 Uiso 0.203(5) 1 d PR A 2
C132 C 1.04406(19) 0.3695(4) 0.5874(3) 0.0413(8) Uani 1 1 d . A .
H13C H 1.0463 0.4247 0.5341 0.062 Uiso 1 1 calc R . .
H13D H 1.0957 0.339 0.6182 0.062 Uiso 1 1 calc R . .
H13E H 1.0242 0.4126 0.6363 0.062 Uiso 1 1 calc R . .
N31 N 0.7924(6) 0.3280(11) 0.5309(8) 0.023(3) Uiso 0.203(5) 1 d PD A 2
C32 C 0.8503(7) 0.3127(14) 0.4878(9) 0.028(3) Uiso 0.203(5) 1 d PD A 2
C321 C 0.8443(13) 0.3193(16) 0.3833(10) 0.027(4) Uiso 0.203(5) 1 d PD A 2
H32A H 0.8286 0.4008 0.3595 0.04 Uiso 0.203(5) 1 calc PR A 2
H32B H 0.8061 0.2609 0.3485 0.04 Uiso 0.203(5) 1 calc PR A 2
H32C H 0.8943 0.3006 0.3714 0.04 Uiso 0.203(5) 1 calc PR A 2
N33 N 0.9130(6) 0.2938(11) 0.5585(9) 0.025(3) Uiso 0.203(5) 1 d PD A 2
C34 C 0.8960(9) 0.2946(17) 0.6494(11) 0.033(4) Uiso 0.203(5) 1 d PD A 2
H34 H 0.9312 0.2827 0.7115 0.039 Uiso 0.203(5) 1 calc PR A 2
C35 C 0.8198(8) 0.3153(14) 0.6321(9) 0.023(3) Uiso 0.203(5) 1 d PD A 2
H35 H 0.7908 0.3203 0.6793 0.028 Uiso 0.203(5) 1 calc PR A 2
C21 C 0.7426(2) 0.9674(3) 0.2600(3) 0.0384(8) Uani 1 1 d . . .
H21A H 0.7853 0.9756 0.2284 0.046 Uiso 0.5 1 calc PR B 1
H21B H 0.7039 1.0301 0.2326 0.046 Uiso 0.5 1 calc PR B 1
H21C H 0.7341 1.0472 0.2276 0.046 Uiso 0.5 1 d PR B 2
H21D H 0.7817 0.9242 0.2351 0.046 Uiso 0.5 1 d PR B 2
C211 C 0.77231(19) 0.9850(3) 0.3690(3) 0.0336(7) Uani 1 1 d . C .
C212 C 0.7246(2) 1.0285(3) 0.4240(3) 0.0407(8) Uani 1 1 d . . .
H212 H 0.6734 1.0512 0.3922 0.049 Uiso 1 1 calc R C .
C213 C 0.7507(3) 1.0392(3) 0.5254(3) 0.0498(10) Uani 1 1 d . C .
H213 H 0.7173 1.0682 0.5623 0.06 Uiso 1 1 calc R . .
C214 C 0.8240(3) 1.0081(3) 0.5711(3) 0.0536(11) Uani 1 1 d . . .
H214 H 0.8414 1.0131 0.6405 0.064 Uiso 1 1 calc R C .
C215 C 0.8737(3) 0.9689(4) 0.5170(3) 0.0512(10) Uani 1 1 d . C .
H215 H 0.9256 0.9506 0.549 0.061 Uiso 1 1 calc R . .
C216 C 0.8475(2) 0.9565(3) 0.4163(3) 0.0432(9) Uani 1 1 d . . .
H216 H 0.8813 0.9284 0.3795 0.052 Uiso 1 1 calc R C .
N21 N 0.7053(3) 0.8391(5) 0.2377(4) 0.0217(10) Uani 0.5 1 d PD C 1
C22 C 0.6307(4) 0.8134(6) 0.2278(4) 0.0220(11) Uani 0.5 1 d PD C 1
C221 C 0.5683(5) 0.9017(8) 0.2230(7) 0.0329(18) Uani 0.5 1 d PD C 1
H22A H 0.5251 0.883 0.1668 0.049 Uiso 0.5 1 calc PR C 1
H22B H 0.5871 0.9832 0.2156 0.049 Uiso 0.5 1 calc PR C 1
H22C H 0.5513 0.8974 0.2834 0.049 Uiso 0.5 1 calc PR C 1
N23 N 0.6230(3) 0.6934(5) 0.2193(4) 0.0207(10) Uani 0.5 1 d PD C 1
C24 C 0.6933(4) 0.6419(6) 0.2242(5) 0.0238(12) Uani 0.5 1 d PD C 1
H24 H 0.7039 0.5582 0.2215 0.029 Uiso 0.5 1 calc PR C 1
C25 C 0.7440(7) 0.7328(11) 0.2334(15) 0.026(3) Uani 0.5 1 d PD C 1
H25 H 0.797 0.7252 0.2363 0.031 Uiso 0.5 1 calc PR C 1
C231 C 0.5562(3) 0.6274(3) 0.2054(3) 0.0467(9) Uani 1 1 d . . .
H23A H 0.5237 0.6673 0.2428 0.056 Uiso 0.5 1 calc PR C 1
H23B H 0.57 0.5469 0.2352 0.056 Uiso 0.5 1 calc PR C 1
H23F H 0.5935 0.5605 0.224 0.056 Uiso 0.5 1 d PR C 2
H23G H 0.523 0.6275 0.2512 0.056 Uiso 0.5 1 d PR C 2
C232 C 0.5091(2) 0.6088(4) 0.1051(3) 0.0557(11) Uani 1 1 d . C .
H23C H 0.4922 0.6871 0.075 0.084 Uiso 1 1 calc R . .
H23D H 0.4642 0.5598 0.1065 0.084 Uiso 1 1 calc R . .
H23E H 0.5395 0.5671 0.0668 0.084 Uiso 1 1 calc R . .
N41 N 0.6742(4) 0.9021(6) 0.2355(5) 0.0418(14) Uani 0.5 1 d PD C 2
C42 C 0.6720(6) 0.7846(7) 0.2298(5) 0.0397(18) Uani 0.5 1 d PD C 2
C421 C 0.7384(9) 0.7022(13) 0.2405(17) 0.045(5) Uani 0.5 1 d PD C 2
H42A H 0.7838 0.7489 0.2372 0.067 Uiso 0.5 1 calc PR C 2
H42B H 0.727 0.6426 0.1875 0.067 Uiso 0.5 1 calc PR C 2
H42C H 0.7484 0.6607 0.3037 0.067 Uiso 0.5 1 calc PR C 2
N43 N 0.5992(4) 0.7476(7) 0.2126(5) 0.0410(16) Uani 0.5 1 d PD C 2
C44 C 0.5529(5) 0.8500(7) 0.2108(7) 0.039(2) Uani 0.5 1 d PD C 2
H44 H 0.4989 0.8513 0.2023 0.047 Uiso 0.5 1 calc PR C 2
C45 C 0.5995(5) 0.9441(7) 0.2232(7) 0.0422(19) Uani 0.5 1 d PD C 2
H45 H 0.5847 1.0263 0.2237 0.051 Uiso 0.5 1 calc PR C 2

loop_
_atom_site_aniso_label
_atom_site_aniso_U_11
_atom_site_aniso_U_22
_atom_site_aniso_U_33
_atom_site_aniso_U_23
_atom_site_aniso_U_13
_atom_site_aniso_U_12
I1 0.02551(10) 0.03434(12) 0.03499(12) -0.00200(8) 0.01257(8) -0.00034(8)
I2 0.03550(13) 0.05436(16) 0.04191(14) 0.01602(10) 0.02144(10) 0.01518(10)
C11 0.0240(14) 0.0266(15) 0.0420(18) 0.0011(13) 0.0160(13) -0.0015(11)
C111 0.0229(13) 0.0304(15) 0.0204(13) 0.0001(11) 0.0075(11) 0.0004(11)
C112 0.0266(15) 0.0319(16) 0.0346(16) -0.0007(13) 0.0112(13) -0.0020(12)
C113 0.052(2) 0.0280(17) 0.0396(19) -0.0010(14) 0.0212(17) -0.0013(14)
C114 0.055(2) 0.0350(19) 0.0362(18) 0.0045(14) 0.0200(17) 0.0156(16)
C115 0.0306(17) 0.049(2) 0.0414(19) 0.0001(16) 0.0108(15) 0.0130(15)
C116 0.0211(14) 0.0401(18) 0.0347(17) -0.0045(14) 0.0054(13) 0.0006(13)
N11 0.0234(16) 0.0261(17) 0.0341(19) 0.0018(13) 0.0119(14) 0.0006(12)
C12 0.029(2) 0.0197(17) 0.034(2) 0.0019(15) 0.0140(17) 0.0013(14)
C121 0.040(3) 0.036(2) 0.028(2) -0.0004(17) 0.013(2) 0.003(2)
N13 0.0209(15) 0.0305(17) 0.0285(18) 0.0028(13) 0.0077(13) 0.0047(12)
C14 0.023(2) 0.043(2) 0.0231(19) -0.0001(16) 0.0082(15) -0.0003(17)
C15 0.022(2) 0.042(2) 0.029(2) 0.0025(17) 0.0053(16) 0.0005(18)
C131 0.0241(15) 0.0423(19) 0.0330(17) 0.0024(14) 0.0071(13) 0.0085(13)
C132 0.0264(16) 0.055(2) 0.041(2) 0.0038(16) 0.0050(14) 0.0001(15)
C21 0.0340(17) 0.0393(19) 0.050(2) 0.0077(16) 0.0259(16) 0.0010(14)
C211 0.0376(17) 0.0207(14) 0.050(2) 0.0022(13) 0.0259(16) 0.0005(12)
C212 0.0442(19) 0.0259(16) 0.061(2) 0.0042(15) 0.0293(18) 0.0045(14)
C213 0.073(3) 0.0263(17) 0.064(3) -0.0070(17) 0.044(2) -0.0004(18)
C214 0.091(4) 0.0275(19) 0.050(2) -0.0087(16) 0.032(2) -0.002(2)
C215 0.058(3) 0.042(2) 0.053(2) -0.0079(18) 0.013(2) 0.0063(18)
C216 0.0400(19) 0.0371(19) 0.057(2) -0.0049(17) 0.0213(18) 0.0039(15)
N21 0.020(3) 0.019(3) 0.030(3) 0.005(2) 0.014(2) 0.005(2)
C22 0.020(3) 0.022(3) 0.027(3) 0.001(2) 0.012(2) 0.000(3)
C221 0.018(4) 0.021(5) 0.061(5) 0.005(4) 0.013(4) 0.002(3)
N23 0.021(3) 0.024(3) 0.019(2) 0.003(2) 0.007(2) 0.004(2)
C24 0.022(3) 0.021(3) 0.031(3) 0.003(2) 0.011(2) 0.001(2)
C25 0.023(4) 0.022(5) 0.034(7) 0.004(5) 0.010(4) 0.001(3)
C231 0.062(3) 0.0320(19) 0.042(2) 0.0036(15) 0.0052(19) -0.0054(17)
C232 0.047(2) 0.065(3) 0.051(2) -0.006(2) 0.0048(19) -0.020(2)
N41 0.049(4) 0.036(3) 0.050(4) 0.010(3) 0.030(3) 0.008(3)
C42 0.062(6) 0.033(4) 0.033(4) 0.006(3) 0.027(4) 0.012(4)
C421 0.064(10) 0.044(10) 0.034(5) 0.019(7) 0.025(7) 0.033(8)
N43 0.057(5) 0.030(4) 0.037(4) 0.006(3) 0.014(3) -0.002(4)
C44 0.040(5) 0.031(5) 0.052(5) 0.008(4) 0.022(4) 0.001(4)
C45 0.043(5) 0.025(4) 0.067(5) 0.000(4) 0.028(4) 0.004(3)

loop_
_atom_type_symbol
_atom_type_description
_atom_type_scat_dispersion_real
_atom_type_scat_dispersion_imag
_atom_type_scat_source
C C 0.0033 0.0016 'International Tables Vol C Tables 4.2.6.8 and 6.1.1.4'
H H 0 0 'International Tables Vol C Tables 4.2.6.8 and 6.1.1.4'
I I -0.4742 1.8119 'International Tables Vol C Tables 4.2.6.8 and 6.1.1.4'
N N 0.0061 0.0033 'International Tables Vol C Tables 4.2.6.8 and 6.1.1.4'

loop_
_geom_angle_atom_site_label_1
_geom_angle_atom_site_label_2
_geom_angle_atom_site_label_3
_geom_angle
_geom_angle_site_symmetry_1
_geom_angle_site_symmetry_3
_geom_angle_publ_flag
N11 C11 C111 113.0(3) . . ?
N11 C11 H11A 109 . . ?
C111 C11 H11A 109 . . ?
N11 C11 H11B 109 . . ?
C111 C11 H11B 109 . . ?
H11A C11 H11B 107.8 . . ?
N31 C11 H11C 108.3 . . ?
C111 C11 H11C 108.3 . . ?
N31 C11 H11D 108.3 . . ?
C111 C11 H11D 108.3 . . ?
H11C C11 H11D 107.4 . . ?
C112 C111 C116 118.6(3) . . ?
C112 C111 C11 123.3(3) . . ?
C116 C111 C11 118.1(3) . . ?
C111 C112 C113 121.0(3) . . ?
C111 C112 H112 119.5 . . ?
C113 C112 H112 119.5 . . ?
C114 C113 C112 119.5(3) . . ?
C114 C113 H113 120.2 . . ?
C112 C113 H113 120.2 . . ?
C113 C114 C115 120.2(3) . . ?
C113 C114 H114 119.9 . . ?
C115 C114 H114 119.9 . . ?
C114 C115 C116 120.3(3) . . ?
C114 C115 H115 119.9 . . ?
C116 C115 H115 119.9 . . ?
C115 C116 C111 120.4(3) . . ?
C115 C116 H116 119.8 . . ?
C111 C116 H116 119.8 . . ?
C12 N11 C15 109.3(3) . . ?
C12 N11 C11 127.5(3) . . ?
C15 N11 C11 123.2(3) . . ?
N13 C12 N11 107.3(3) . . ?
N13 C12 C121 126.6(4) . . ?
N11 C12 C121 126.1(4) . . ?
C12 N13 C14 109.4(3) . . ?
C12 N13 C131 126.4(3) . . ?
C14 N13 C131 124.0(3) . . ?
C15 C14 N13 107.1(3) . . ?
C15 C14 H14 126.4 . . ?
N13 C14 H14 126.4 . . ?
C14 C15 N11 106.9(4) . . ?
C14 C15 H15 126.6 . . ?
N11 C15 H15 126.6 . . ?
N13 C131 C132 114.5(3) . . ?
N33 C131 C132 108.2(5) . . ?
N13 C131 H13A 108.6 . . ?
C132 C131 H13A 108.6 . . ?
N13 C131 H13B 108.6 . . ?
C132 C131 H13B 108.6 . . ?
H13A C131 H13B 107.6 . . ?
N33 C131 H13F 110.1 . . ?
C132 C131 H13F 110.1 . . ?
N13 C131 H13G 129.2 . . ?
N33 C131 H13G 110.1 . . ?
C132 C131 H13G 110.1 . . ?
H13F C131 H13G 108.4 . . ?
C131 C132 H13C 109.5 . . ?
C131 C132 H13D 109.5 . . ?
H13C C132 H13D 109.5 . . ?
C131 C132 H13E 109.5 . . ?
H13C C132 H13E 109.5 . . ?
H13D C132 H13E 109.5 . . ?
C32 N31 C35 109.9(10) . . ?
C32 N31 C11 126.6(10) . . ?
C35 N31 C11 123.5(10) . . ?
N33 C32 N31 106.9(10) . . ?
N33 C32 C321 127.0(14) . . ?
N31 C32 C321 126.1(13) . . ?
C32 C321 H32A 109.5 . . ?
C32 C321 H32B 109.5 . . ?
H32A C321 H32B 109.5 . . ?
C32 C321 H32C 109.5 . . ?
H32A C321 H32C 109.5 . . ?
H32B C321 H32C 109.5 . . ?
C32 N33 C34 110.3(11) . . ?
C32 N33 C131 126.9(10) . . ?
C34 N33 C131 122.6(10) . . ?
C35 C34 N33 106.8(13) . . ?
C35 C34 H34 126.6 . . ?
N33 C34 H34 126.6 . . ?
C34 C35 N31 106.0(12) . . ?
C34 C35 H35 127 . . ?
N31 C35 H35 127 . . ?
N41 C21 C211 112.2(3) . . ?
C211 C21 N21 110.1(3) . . ?
C211 C21 H21A 109.6 . . ?
N21 C21 H21A 109.6 . . ?
C211 C21 H21B 109.6 . . ?
N21 C21 H21B 109.6 . . ?
H21A C21 H21B 108.2 . . ?
N41 C21 H21C 109.2 . . ?
C211 C21 H21C 109.2 . . ?
N41 C21 H21D 109.1 . . ?
C211 C21 H21D 109.1 . . ?
H21C C21 H21D 107.9 . . ?
C216 C211 C212 118.8(4) . . ?
C216 C211 C21 120.6(3) . . ?
C212 C211 C21 120.7(3) . . ?
C211 C212 C213 120.8(4) . . ?
C211 C212 H212 119.6 . . ?
C213 C212 H212 119.6 . . ?
C214 C213 C212 119.9(3) . . ?
C214 C213 H213 120.1 . . ?
C212 C213 H213 120.1 . . ?
C213 C214 C215 120.2(4) . . ?
C213 C214 H214 119.9 . . ?
C215 C214 H214 119.9 . . ?
C216 C215 C214 120.0(4) . . ?
C216 C215 H215 120 . . ?
C214 C215 H215 120 . . ?
C215 C216 C211 120.2(3) . . ?
C215 C216 H216 119.9 . . ?
C211 C216 H216 119.9 . . ?
C22 N21 C25 108.6(7) . . ?
C22 N21 C21 125.2(5) . . ?
C25 N21 C21 126.0(7) . . ?
N23 C22 N21 107.3(5) . . ?
N23 C22 C221 126.3(6) . . ?
N21 C22 C221 126.4(6) . . ?
C22 N23 C24 109.6(5) . . ?
C22 N23 C231 127.3(5) . . ?
C24 N23 C231 123.1(5) . . ?
C25 C24 N23 106.8(7) . . ?
C25 C24 H24 126.6 . . ?
N23 C24 H24 126.6 . . ?
C24 C25 N21 107.8(9) . . ?
C24 C25 H25 126.1 . . ?
N21 C25 H25 126.1 . . ?
N23 C231 C232 118.6(4) . . ?
C232 C231 N43 110.1(4) . . ?
N23 C231 H23A 107.7 . . ?
C232 C231 H23A 107.7 . . ?
N23 C231 H23B 107.7 . . ?
C232 C231 H23B 107.7 . . ?
H23A C231 H23B 107.1 . . ?
C232 C231 H23F 109.6 . . ?
N43 C231 H23F 109.6 . . ?
N23 C231 H23G 124 . . ?
C232 C231 H23G 109.7 . . ?
N43 C231 H23G 109.6 . . ?
H23F C231 H23G 108.2 . . ?
C231 C232 H23C 109.5 . . ?
C231 C232 H23D 109.5 . . ?
H23C C232 H23D 109.5 . . ?
C231 C232 H23E 109.5 . . ?
H23C C232 H23E 109.5 . . ?
H23D C232 H23E 109.5 . . ?
C42 N41 C45 108.2(7) . . ?
C42 N41 C21 123.0(7) . . ?
C45 N41 C21 128.5(6) . . ?
N41 C42 N43 109.3(7) . . ?
N41 C42 C421 126.6(11) . . ?
N43 C42 C421 124.1(9) . . ?
C42 C421 H42A 109.5 . . ?
C42 C421 H42B 109.5 . . ?
H42A C421 H42B 109.5 . . ?
C42 C421 H42C 109.5 . . ?
H42A C421 H42C 109.5 . . ?
H42B C421 H42C 109.5 . . ?
C42 N43 C44 107.9(7) . . ?
C42 N43 C231 137.4(7) . . ?
C44 N43 C231 114.3(6) . . ?
C45 C44 N43 106.2(8) . . ?
C45 C44 H44 126.9 . . ?
N43 C44 H44 126.9 . . ?
C44 C45 N41 108.3(7) . . ?
C44 C45 H45 125.8 . . ?
N41 C45 H45 125.8 . . ?

loop_
_geom_bond_atom_site_label_1
_geom_bond_atom_site_label_2
_geom_bond_distance
_geom_bond_site_symmetry_2
_geom_bond_publ_flag
C11 N31 1.432(11) . ?
C11 N11 1.458(4) . ?
C11 C111 1.510(4) . ?
C11 H11A 0.99 . ?
C11 H11B 0.99 . ?
C11 H11C 0.99 . ?
C11 H11D 0.99 . ?
C111 C112 1.381(4) . ?
C111 C116 1.400(4) . ?
C112 C113 1.394(5) . ?
C112 H112 0.95 . ?
C113 C114 1.379(5) . ?
C113 H113 0.95 . ?
C114 C115 1.379(5) . ?
C114 H114 0.95 . ?
C115 C116 1.379(5) . ?
C115 H115 0.95 . ?
C116 H116 0.95 . ?
N11 C12 1.347(5) . ?
N11 C15 1.387(5) . ?
C12 N13 1.335(4) . ?
C12 C121 1.465(5) . ?
C121 H12A 0.98 . ?
C121 H12B 0.98 . ?
C121 H12C 0.98 . ?
N13 C14 1.388(5) . ?
N13 C131 1.464(4) . ?
C14 C15 1.348(5) . ?
C14 H14 0.95 . ?
C15 H15 0.95 . ?
C131 N33 1.505(11) . ?
C131 C132 1.509(5) . ?
C131 H13A 0.99 . ?
C131 H13B 0.99 . ?
C131 H13F 0.99 . ?
C131 H13G 0.99 . ?
C132 H13C 0.98 . ?
C132 H13D 0.98 . ?
C132 H13E 0.98 . ?
N31 C32 1.349(13) . ?
N31 C35 1.395(14) . ?
C32 N33 1.317(14) . ?
C32 C321 1.456(14) . ?
C321 H32A 0.98 . ?
C321 H32B 0.98 . ?
C321 H32C 0.98 . ?
N33 C34 1.397(15) . ?
C34 C35 1.353(16) . ?
C34 H34 0.95 . ?
C35 H35 0.95 . ?
C21 N41 1.394(7) . ?
C21 C211 1.508(5) . ?
C21 N21 1.570(7) . ?
C21 H21A 0.99 . ?
C21 H21B 0.99 . ?
C21 H21C 0.99 . ?
C21 H21D 0.99 . ?
C211 C216 1.385(5) . ?
C211 C212 1.388(4) . ?
C212 C213 1.392(6) . ?
C212 H212 0.95 . ?
C213 C214 1.357(6) . ?
C213 H213 0.95 . ?
C214 C215 1.392(6) . ?
C214 H214 0.95 . ?
C215 C216 1.385(6) . ?
C215 H215 0.95 . ?
C216 H216 0.95 . ?
N21 C22 1.346(7) . ?
N21 C25 1.378(13) . ?
C22 N23 1.340(7) . ?
C22 C221 1.480(9) . ?
C221 H22A 0.98 . ?
C221 H22B 0.98 . ?
C221 H22C 0.98 . ?
N23 C24 1.376(7) . ?
N23 C231 1.380(6) . ?
C24 C25 1.345(12) . ?
C24 H24 0.95 . ?
C25 H25 0.95 . ?
C231 C232 1.466(6) . ?
C231 N43 1.532(8) . ?
C231 H23A 0.99 . ?
C231 H23B 0.99 . ?
C231 H23F 0.99 . ?
C231 H23G 0.99 . ?
C232 H23C 0.98 . ?
C232 H23D 0.98 . ?
C232 H23E 0.98 . ?
N41 C42 1.305(9) . ?
N41 C45 1.393(9) . ?
C42 N43 1.335(10) . ?
C42 C421 1.483(14) . ?
C421 H42A 0.98 . ?
C421 H42B 0.98 . ?
C421 H42C 0.98 . ?
N43 C44 1.406(10) . ?
C44 C45 1.324(10) . ?
C44 H44 0.95 . ?
C45 H45 0.95 . ?
